data_4315694
loop_
_publ_author_name
'Ralph A. Zehnder'
'David L. Clark'
'Brian L. Scott'
'Robert J. Donohoe'
'Phillip D. Palmer'
'Wolfgang H. Runde'
'David E. Hobart'

_publ_section_title
;
 Investigation of the Structural Properties of an Extended Series of
 Lanthanide Bis-hydroxychlorides Ln(OH)2Cl (Ln = Nd-Lu, except Pm and Sm)
;
_journal_name_full 'Inorganic Chemistry'
_journal_page_first 4781
_journal_page_last 4790
_journal_paper_doi 10.1021/ic901617c
_journal_volume 49
_journal_year 2010
_chemical_formula_sum 'Cl Dy H2 O2'
_chemical_formula_weight 231.97
_chemical_name_systematic
; 
 ? 
;
_space_group_IT_number 11
_symmetry_cell_setting monoclinic
_symmetry_space_group_name_Hall '-P 2yb'
_symmetry_space_group_name_H-M 'P 1 21/m 1'
_atom_sites_solution_hydrogens geom
_atom_sites_solution_primary direct
_atom_sites_solution_secondary difmap
_audit_creation_method SHELXL-97
_cell_angle_alpha 90.00
_cell_angle_beta 108.028(2)
_cell_angle_gamma 90.00
_cell_formula_units_Z 2
_cell_length_a 6.2011(17)
_cell_length_b 3.6500(10)
_cell_length_c 6.6241(18)
_cell_measurement_temperature 140(1)
_cell_volume 142.57(7)
_computing_cell_refinement 'SAINT+, v. 7.06 (Bruker AXS, 2001)'
_computing_data_collection 'APEX II, v. 1.08 (Bruker AXS, 2003)'
_computing_data_reduction 'SAINT+, v. 7.06 (Bruker AXS, 2001)'
_computing_molecular_graphics 'SHELXTL, v. 6.10, (Bruker AXS, 2000)'
_computing_publication_material 'SHELXTL, v. 6.10, (Bruker AXS, 2000)'
_computing_structure_refinement 'SHELXL-97 (Sheldrick, 1997)'
_computing_structure_solution 'SHELXS-97 (Sheldrick, 1990)'
_diffrn_ambient_temperature 140(1)
_diffrn_measured_fraction_theta_full 1.000
_diffrn_measured_fraction_theta_max 0.950
_diffrn_measurement_device_type 'Bruker D8 with APEXII CCD'
_diffrn_measurement_method '\w scans'
_diffrn_radiation_monochromator graphite
_diffrn_radiation_source 'fine-focus sealed tube'
_diffrn_radiation_type MoK\a
_diffrn_radiation_wavelength 0.71073
_diffrn_reflns_av_R_equivalents 0.0693
_diffrn_reflns_av_sigmaI/netI 0.0433
_diffrn_reflns_limit_h_max 8
_diffrn_reflns_limit_h_min -7
_diffrn_reflns_limit_k_max 4
_diffrn_reflns_limit_k_min -4
_diffrn_reflns_limit_l_max 8
_diffrn_reflns_limit_l_min -8
_diffrn_reflns_number 1566
_diffrn_reflns_theta_full 25.00
_diffrn_reflns_theta_max 28.67
_diffrn_reflns_theta_min 3.23
_diffrn_standards_decay_% 0
_diffrn_standards_interval_count 0
_diffrn_standards_interval_time 0
_diffrn_standards_number 0
_exptl_absorpt_coefficient_mu 26.856
_exptl_absorpt_correction_T_max 0.4996
_exptl_absorpt_correction_T_min 0.0667
_exptl_absorpt_correction_type multi-scan
_exptl_absorpt_process_details 'SADABS 2.03 (Sheldrick, 2001)'
_exptl_crystal_colour colorless
_exptl_crystal_density_diffrn 5.404
_exptl_crystal_density_method 'not measured'
_exptl_crystal_description needle
_exptl_crystal_F_000 202
_exptl_crystal_size_max 0.22
_exptl_crystal_size_mid 0.03
_exptl_crystal_size_min 0.03
_refine_diff_density_max 3.145
_refine_diff_density_min -2.709
_refine_diff_density_rms 0.532
_refine_ls_extinction_method none
_refine_ls_goodness_of_fit_ref 1.183
_refine_ls_hydrogen_treatment constr
_refine_ls_matrix_type full
_refine_ls_number_parameters 25
_refine_ls_number_reflns 397
_refine_ls_number_restraints 0
_refine_ls_restrained_S_all 1.183
_refine_ls_R_factor_all 0.0304
_refine_ls_R_factor_gt 0.0294
_refine_ls_shift/su_max 0.000
_refine_ls_shift/su_mean 0.000
_refine_ls_structure_factor_coef Fsqd
_refine_ls_weighting_details 'calc w=1/[\s^2^(Fo^2^)+(0.0411P)^2^+0.0000P] where P=(Fo^2^+2Fc^2^)/3'
_refine_ls_weighting_scheme calc
_refine_ls_wR_factor_gt 0.0732
_refine_ls_wR_factor_ref 0.0733
_reflns_number_gt 376
_reflns_number_total 397
_reflns_threshold_expression >2sigma(I)
_cod_data_source_file ic901617c_si_007_05.cif
_cod_data_source_block apx206e
_cod_original_sg_symbol_H-M 'P 21/m'
_cod_original_formula_sum 'H2 Cl Dy O2'
_cod_database_code 4315694

loop_
_symmetry_equiv_pos_as_xyz
'x, y, z'
'-x, y+1/2, -z'
'-x, -y, -z'
'x, -y-1/2, z'

loop_
_atom_site_label
_atom_site_type_symbol
_atom_site_fract_x
_atom_site_fract_y
_atom_site_fract_z
_atom_site_U_iso_or_equiv
_atom_site_adp_type
_atom_site_occupancy
_atom_site_symmetry_multiplicity
_atom_site_calc_flag
_atom_site_refinement_flags
_atom_site_disorder_assembly
_atom_site_disorder_group
Dy1 Dy 0.28985(7) 0.2500 0.11690(7) 0.0063(2) Uani 1 2 d S . .
Cl1 Cl 0.2365(4) 0.7500 0.4321(4) 0.0093(5) Uani 1 2 d S . .
O1 O 0.1015(12) 0.7500 -0.0904(12) 0.0069(14) Uani 1 2 d S . .
H1 H 0.1228 0.7500 -0.2310 0.008 Uiso 1 2 calc SR . .
O2 O 0.5529(12) 0.7500 0.1632(12) 0.0088(15) Uani 1 2 d S . .
H2 H 0.6681 0.7500 0.3032 0.011 Uiso 1 2 calc SR . .

loop_
_atom_site_aniso_label
_atom_site_aniso_U_11
_atom_site_aniso_U_22
_atom_site_aniso_U_33
_atom_site_aniso_U_23
_atom_site_aniso_U_13
_atom_site_aniso_U_12
Dy1 0.0085(3) 0.0015(3) 0.0097(3) 0.000 0.0042(2) 0.000
Cl1 0.0125(11) 0.0056(12) 0.0109(12) 0.000 0.0052(9) 0.000
O1 0.013(4) 0.002(3) 0.007(4) 0.000 0.005(3) 0.000
O2 0.010(3) 0.004(3) 0.012(4) 0.000 0.004(3) 0.000

loop_
_atom_type_symbol
_atom_type_description
_atom_type_scat_dispersion_real
_atom_type_scat_dispersion_imag
_atom_type_scat_source
O O 0.0106 0.0060 'International Tables Vol C Tables 4.2.6.8 and 6.1.1.4'
H H 0.0000 0.0000 'International Tables Vol C Tables 4.2.6.8 and 6.1.1.4'
Cl Cl 0.1484 0.1585 'International Tables Vol C Tables 4.2.6.8 and 6.1.1.4'
Dy Dy -0.1892 4.4098 'International Tables Vol C Tables 4.2.6.8 and 6.1.1.4'

loop_
_geom_angle_atom_site_label_1
_geom_angle_atom_site_label_2
_geom_angle_atom_site_label_3
_geom_angle
_geom_angle_site_symmetry_1
_geom_angle_site_symmetry_3
_geom_angle_publ_flag
O2 Dy1 O1 78.0(2) 3_665 1_545 ?
O2 Dy1 O1 78.0(2) 3_665 . ?
O1 Dy1 O1 101.1(3) 1_545 . ?
O2 Dy1 O1 127.3(2) 3_665 3_565 ?
O1 Dy1 O1 69.4(2) 1_545 3_565 ?
O1 Dy1 O1 69.4(2) . 3_565 ?
O2 Dy1 O2 70.7(2) 3_665 1_545 ?
O1 Dy1 O2 71.4(2) 1_545 1_545 ?
O1 Dy1 O2 148.7(2) . 1_545 ?
O1 Dy1 O2 130.25(13) 3_565 1_545 ?
O2 Dy1 O2 70.7(2) 3_665 . ?
O1 Dy1 O2 148.7(2) 1_545 . ?
O1 Dy1 O2 71.4(2) . . ?
O1 Dy1 O2 130.25(13) 3_565 . ?
O2 Dy1 O2 98.8(3) 1_545 . ?
O2 Dy1 Cl1 138.15(6) 3_665 1_545 ?
O1 Dy1 Cl1 77.53(17) 1_545 1_545 ?
O1 Dy1 Cl1 140.04(18) . 1_545 ?
O1 Dy1 Cl1 73.07(14) 3_565 1_545 ?
O2 Dy1 Cl1 69.54(16) 1_545 1_545 ?
O2 Dy1 Cl1 128.09(18) . 1_545 ?
O2 Dy1 Cl1 138.15(6) 3_665 . ?
O1 Dy1 Cl1 140.04(17) 1_545 . ?
O1 Dy1 Cl1 77.53(17) . . ?
O1 Dy1 Cl1 73.07(14) 3_565 . ?
O2 Dy1 Cl1 128.09(18) 1_545 . ?
O2 Dy1 Cl1 69.54(16) . . ?
Cl1 Dy1 Cl1 79.03(7) 1_545 . ?
O2 Dy1 Dy1 90.0 3_665 1_565 ?
O1 Dy1 Dy1 140.54(14) 1_545 1_565 ?
O1 Dy1 Dy1 39.46(14) . 1_565 ?
O1 Dy1 Dy1 90.0 3_565 1_565 ?
O2 Dy1 Dy1 139.41(13) 1_545 1_565 ?
O2 Dy1 Dy1 40.59(13) . 1_565 ?
Cl1 Dy1 Dy1 129.52(3) 1_545 1_565 ?
Cl1 Dy1 Dy1 50.48(3) . 1_565 ?
O2 Dy1 Dy1 90.0 3_665 1_545 ?
O1 Dy1 Dy1 39.46(14) 1_545 1_545 ?
O1 Dy1 Dy1 140.54(14) . 1_545 ?
O1 Dy1 Dy1 90.0 3_565 1_545 ?
O2 Dy1 Dy1 40.59(13) 1_545 1_545 ?
O2 Dy1 Dy1 139.41(13) . 1_545 ?
Cl1 Dy1 Dy1 50.48(4) 1_545 1_545 ?
Cl1 Dy1 Dy1 129.52(3) . 1_545 ?
Dy1 Dy1 Dy1 180.00(3) 1_565 1_545 ?
O2 Dy1 Dy1 35.82(10) 3_665 3_665 ?
O1 Dy1 Dy1 113.82(17) 1_545 3_665 ?
O1 Dy1 Dy1 71.14(17) . 3_665 ?
O1 Dy1 Dy1 140.13(12) 3_565 3_665 ?
O2 Dy1 Dy1 83.96(14) 1_545 3_665 ?
O2 Dy1 Dy1 34.88(17) . 3_665 ?
Cl1 Dy1 Dy1 146.50(5) 1_545 3_665 ?
Cl1 Dy1 Dy1 103.57(4) . 3_665 ?
Dy1 Dy1 Dy1 61.908(10) 1_565 3_665 ?
Dy1 Dy1 Dy1 118.092(10) 1_545 3_665 ?
O2 Dy1 Dy1 35.82(10) 3_665 3_655 ?
O1 Dy1 Dy1 71.14(17) 1_545 3_655 ?
O1 Dy1 Dy1 113.82(17) . 3_655 ?
O1 Dy1 Dy1 140.13(12) 3_565 3_655 ?
O2 Dy1 Dy1 34.88(17) 1_545 3_655 ?
O2 Dy1 Dy1 83.96(14) . 3_655 ?
Cl1 Dy1 Dy1 103.57(4) 1_545 3_655 ?
Cl1 Dy1 Dy1 146.50(5) . 3_655 ?
Dy1 Dy1 Dy1 118.092(10) 1_565 3_655 ?
Dy1 Dy1 Dy1 61.908(10) 1_545 3_655 ?
Dy1 Dy1 Dy1 56.18(2) 3_665 3_655 ?
Dy1 Cl1 Dy1 79.03(7) 1_565 . ?
Dy1 O1 Dy1 101.1(3) . 1_565 ?
Dy1 O1 Dy1 110.6(2) . 3_565 ?
Dy1 O1 Dy1 110.6(2) 1_565 3_565 ?
Dy1 O2 Dy1 109.3(2) 3_665 . ?
Dy1 O2 Dy1 109.3(2) 3_665 1_565 ?
Dy1 O2 Dy1 98.8(3) . 1_565 ?

loop_
_geom_bond_atom_site_label_1
_geom_bond_atom_site_label_2
_geom_bond_distance
_geom_bond_site_symmetry_2
_geom_bond_publ_flag
Dy1 O2 2.348(7) 3_665 ?
Dy1 O1 2.364(5) 1_545 ?
Dy1 O1 2.364(5) . ?
Dy1 O1 2.378(7) 3_565 ?
Dy1 O2 2.403(5) 1_545 ?
Dy1 O2 2.403(5) . ?
Dy1 Cl1 2.868(2) 1_545 ?
Dy1 Cl1 2.868(2) . ?
Dy1 Dy1 3.6500(10) 1_565 ?
Dy1 Dy1 3.6500(10) 1_545 ?
Dy1 Dy1 3.8757(10) 3_665 ?
Dy1 Dy1 3.8757(10) 3_655 ?
Cl1 Dy1 2.868(2) 1_565 ?
O1 Dy1 2.364(5) 1_565 ?
O1 Dy1 2.378(7) 3_565 ?
O2 Dy1 2.348(7) 3_665 ?
O2 Dy1 2.403(5) 1_565 ?
